data_7060914
loop_
_publ_author_name
'el-Krim Sandeli, Abd'
'Khiri-Meribout, Naima'
'Benzerka, Saida'
'Boulebd, Houssem'
'G\"urb\"uz, Nevin'
'\"Ozdemir, Nam\?ik'
'\"Ozdemir, \.Ismail'

_publ_section_title
;
 Synthesis, structures, DFT calculations, and catalytic application in the
 direct arylation of five-membered heteroarenes with aryl bromides of
 novel palladium-N-heterocyclic carbene PEPPSI-type complexes
;
_journal_issue 38
_journal_name_full 'New Journal of Chemistry'
_journal_page_first 17878
_journal_page_last 17892
_journal_paper_doi 10.1039/D1NJ03388C
_journal_volume 45
_journal_year 2021
_chemical_formula_moiety 'C38 H39 Br2 N3 Pd'
_chemical_formula_sum 'C38 H39 Br2 N3 Pd'
_chemical_formula_weight 803.94
_space_group_crystal_system triclinic
_space_group_IT_number 2
_space_group_name_Hall '-P 1'
_space_group_name_H-M_alt 'P -1'
_atom_sites_solution_hydrogens geom
_atom_sites_solution_primary direct
_atom_sites_solution_secondary difmap
_audit_creation_method SHELXL-2018/3
_audit_update_record
;
2021-03-28 deposited with the CCDC.	2021-08-25 downloaded from the CCDC.
;
_cell_angle_alpha 91.190(6)
_cell_angle_beta 104.973(6)
_cell_angle_gamma 103.026(6)
_cell_formula_units_Z 2
_cell_length_a 9.3043(7)
_cell_length_b 11.1447(9)
_cell_length_c 17.5332(14)
_cell_measurement_reflns_used 24749
_cell_measurement_temperature 296(2)
_cell_measurement_theta_max 28.19
_cell_measurement_theta_min 1.88
_cell_volume 1705.1(2)
_computing_cell_refinement X-AREA
_computing_data_collection 'X-AREA (Stoe & Cie, 2002)'
_computing_data_reduction 'X-RED32 (Stoe & Cie, 2002)'
_computing_molecular_graphics 'OLEX2 (Dolomanov et al., 2009)'
_computing_publication_material 'OLEX2 (Dolomanov et al., 2009) and PLATON (Spek, 2009)'
_computing_structure_refinement 'SHELXL-2018/3 (Sheldrick, 2015)'
_computing_structure_solution 'SIR-2019 (Burla et al., 2015)'
_diffrn_ambient_temperature 296(2)
_diffrn_detector_area_resol_mean 6.67
_diffrn_measured_fraction_theta_full 0.998
_diffrn_measured_fraction_theta_max 0.985
_diffrn_measurement_device_type 'STOE IPDS 2'
_diffrn_measurement_method '\w scans'
_diffrn_radiation_collimation '0.8 mm diameter, multiple pinhole'
_diffrn_radiation_monochromator 'plane graphite'
_diffrn_radiation_type MoK\a
_diffrn_radiation_wavelength 0.71073
_diffrn_reflns_av_R_equivalents 0.1482
_diffrn_reflns_av_unetI/netI 0.1135
_diffrn_reflns_Laue_measured_fraction_full 0.998
_diffrn_reflns_Laue_measured_fraction_max 0.985
_diffrn_reflns_limit_h_max 12
_diffrn_reflns_limit_h_min -12
_diffrn_reflns_limit_k_max 14
_diffrn_reflns_limit_k_min -14
_diffrn_reflns_limit_l_max 22
_diffrn_reflns_limit_l_min -22
_diffrn_reflns_number 21039
_diffrn_reflns_point_group_measured_fraction_full 0.998
_diffrn_reflns_point_group_measured_fraction_max 0.985
_diffrn_reflns_theta_full 25.242
_diffrn_reflns_theta_max 27.802
_diffrn_reflns_theta_min 1.882
_diffrn_source 'sealed X-ray tube, 12 x 0.4 mm long-fine focus'
_exptl_absorpt_coefficient_mu 2.918
_exptl_absorpt_correction_T_max 0.3154
_exptl_absorpt_correction_T_min 0.1567
_exptl_absorpt_correction_type integration
_exptl_absorpt_process_details 'X-RED32 (Stoe & Cie, 2002)'
_exptl_crystal_colour yellow
_exptl_crystal_density_diffrn 1.566
_exptl_crystal_description prism
_exptl_crystal_F_000 808
_exptl_crystal_size_max 0.730
_exptl_crystal_size_mid 0.550
_exptl_crystal_size_min 0.530
_refine_diff_density_max 1.170
_refine_diff_density_min -1.560
_refine_diff_density_rms 0.126
_refine_ls_extinction_method none
_refine_ls_goodness_of_fit_ref 1.036
_refine_ls_hydrogen_treatment constr
_refine_ls_matrix_type full
_refine_ls_number_parameters 403
_refine_ls_number_reflns 7945
_refine_ls_number_restraints 0
_refine_ls_restrained_S_all 1.036
_refine_ls_R_factor_all 0.1301
_refine_ls_R_factor_gt 0.0771
_refine_ls_shift/su_max 0.000
_refine_ls_shift/su_mean 0.000
_refine_ls_structure_factor_coef Fsqd
_refine_ls_weighting_details 'w=1/[\s^2^(Fo^2^)+(0.0818P)^2^+1.2546P] where P=(Fo^2^+2Fc^2^)/3'
_refine_ls_weighting_scheme calc
_refine_ls_wR_factor_gt 0.1750
_refine_ls_wR_factor_ref 0.2089
_reflns_Friedel_coverage 0.000
_reflns_number_gt 4779
_reflns_number_total 7945
_reflns_threshold_expression 'I > 2\s(I)'
_cod_data_source_file d1nj03388c2.cif
_cod_data_source_block namiko203
_cod_depositor_comments 'Adding full bibliography for 7060913--7060915.cif.'
_cod_database_code 7060914
_shelx_shelxl_version_number 2018/3
_shelx_space_group_comment
;
The symmetry employed for this shelxl refinement is uniquely defined
by the following loop, which should always be used as a source of
symmetry information in preference to the above space-group names.
They are only intended as comments.
;
_shelx_estimated_absorpt_t_min 0.225
_shelx_estimated_absorpt_t_max 0.307

loop_
_space_group_symop_operation_xyz
'x, y, z'
'-x, -y, -z'

loop_
_atom_site_label
_atom_site_type_symbol
_atom_site_fract_x
_atom_site_fract_y
_atom_site_fract_z
_atom_site_U_iso_or_equiv
_atom_site_adp_type
_atom_site_occupancy
_atom_site_site_symmetry_order
_atom_site_calc_flag
_atom_site_refinement_flags_posn
_atom_site_refinement_flags_adp
_atom_site_refinement_flags_occupancy
_atom_site_disorder_assembly
_atom_site_disorder_group
Pd1 Pd 0.31727(6) 0.15245(5) 0.75888(3) 0.04464(17) Uani 1 1 d . . . . .
Br1 Br 0.43191(10) -0.02317(7) 0.78388(6) 0.0667(3) Uani 1 1 d . . . . .
Br2 Br 0.21744(12) 0.33049(9) 0.72092(7) 0.0820(3) Uani 1 1 d . . . . .
N1 N 0.5530(7) 0.2648(5) 0.6800(3) 0.0484(14) Uani 1 1 d . . . . .
N2 N 0.6221(6) 0.3297(5) 0.8056(3) 0.0419(12) Uani 1 1 d . . . . .
N3 N 0.1010(7) 0.0517(6) 0.7693(4) 0.0528(15) Uani 1 1 d . . . . .
C1 C 0.5126(9) 0.2538(6) 0.7488(4) 0.0487(16) Uani 1 1 d . . . . .
C2 C 0.6912(8) 0.3536(6) 0.6931(4) 0.0461(16) Uani 1 1 d . . . . .
C3 C 0.7799(9) 0.4057(6) 0.6432(5) 0.0513(17) Uani 1 1 d . . . . .
H3 H 0.749204 0.380919 0.589340 0.062 Uiso 1 1 calc R U . . .
C4 C 0.9124(9) 0.4935(7) 0.6751(5) 0.0524(18) Uani 1 1 d . . . . .
C5 C 1.0095(10) 0.5493(8) 0.6212(5) 0.065(2) Uani 1 1 d . . . . .
H5A H 0.957837 0.517668 0.567366 0.098 Uiso 1 1 calc R U . . .
H5B H 1.106680 0.527828 0.636547 0.098 Uiso 1 1 calc R U . . .
H5C H 1.025349 0.637583 0.625635 0.098 Uiso 1 1 calc R U . . .
C6 C 0.9622(8) 0.5320(6) 0.7574(5) 0.0476(16) Uani 1 1 d . . . . .
C7 C 1.1122(9) 0.6243(7) 0.7926(6) 0.064(2) Uani 1 1 d . . . . .
H7A H 1.113084 0.658017 0.843575 0.096 Uiso 1 1 calc R U . . .
H7B H 1.124100 0.689714 0.758262 0.096 Uiso 1 1 calc R U . . .
H7C H 1.194898 0.584065 0.798275 0.096 Uiso 1 1 calc R U . . .
C8 C 0.8704(8) 0.4845(6) 0.8058(4) 0.0470(16) Uani 1 1 d . . . . .
H8 H 0.898044 0.511968 0.859239 0.056 Uiso 1 1 calc R U . . .
C9 C 0.7355(8) 0.3945(6) 0.7727(4) 0.0436(15) Uani 1 1 d . . . . .
C10 C 0.4561(10) 0.1884(8) 0.6076(4) 0.061(2) Uani 1 1 d . . . . .
H10A H 0.359412 0.212516 0.591793 0.074 Uiso 1 1 calc R U . . .
H10B H 0.434111 0.102669 0.619543 0.074 Uiso 1 1 calc R U . . .
C11 C 0.5263(9) 0.1983(7) 0.5392(4) 0.0540(18) Uani 1 1 d . . . . .
C12 C 0.4752(10) 0.2703(7) 0.4777(5) 0.060(2) Uani 1 1 d . . . . .
C13 C 0.3484(13) 0.3352(9) 0.4762(7) 0.089(3) Uani 1 1 d . . . . .
H13A H 0.357804 0.403309 0.443736 0.133 Uiso 1 1 calc R U . . .
H13B H 0.355906 0.365321 0.529125 0.133 Uiso 1 1 calc R U . . .
H13C H 0.250940 0.278154 0.454806 0.133 Uiso 1 1 calc R U . . .
C14 C 0.5469(11) 0.2810(8) 0.4155(5) 0.068(2) Uani 1 1 d . . . . .
C15 C 0.5016(15) 0.3578(11) 0.3465(6) 0.106(4) Uani 1 1 d . . . . .
H15A H 0.392113 0.337205 0.325839 0.159 Uiso 1 1 calc R U . . .
H15B H 0.547474 0.340747 0.305573 0.159 Uiso 1 1 calc R U . . .
H15C H 0.536590 0.444045 0.364428 0.159 Uiso 1 1 calc R U . . .
C16 C 0.6615(11) 0.2234(8) 0.4174(5) 0.070(2) Uani 1 1 d . . . . .
H16 H 0.708305 0.232145 0.376264 0.084 Uiso 1 1 calc R U . . .
C17 C 0.7120(11) 0.1524(8) 0.4777(6) 0.068(2) Uani 1 1 d . . . . .
C18 C 0.8456(13) 0.0955(11) 0.4787(8) 0.103(4) Uani 1 1 d . . . . .
H18A H 0.930427 0.132889 0.522969 0.155 Uiso 1 1 calc R U . . .
H18B H 0.875050 0.109280 0.430407 0.155 Uiso 1 1 calc R U . . .
H18C H 0.815909 0.008279 0.483298 0.155 Uiso 1 1 calc R U . . .
C19 C 0.6429(10) 0.1393(7) 0.5401(5) 0.0570(19) Uani 1 1 d . . . . .
C20 C 0.6975(12) 0.0659(8) 0.6086(6) 0.079(3) Uani 1 1 d . . . . .
H20A H 0.615794 0.036225 0.632626 0.119 Uiso 1 1 calc R U . . .
H20B H 0.782866 0.117892 0.647169 0.119 Uiso 1 1 calc R U . . .
H20C H 0.728507 -0.002909 0.589679 0.119 Uiso 1 1 calc R U . . .
C21 C 0.6145(8) 0.3404(6) 0.8889(4) 0.0461(16) Uani 1 1 d . . . . .
H21 H 0.508713 0.299762 0.887439 0.055 Uiso 1 1 calc R U . . .
C22 C 0.7127(9) 0.2651(7) 0.9404(4) 0.0507(17) Uani 1 1 d . . . . .
C23 C 0.8699(12) 0.2981(11) 0.9623(7) 0.094(3) Uani 1 1 d . . . . .
H23 H 0.921511 0.368490 0.944363 0.112 Uiso 1 1 calc R U . . .
C24 C 0.9513(13) 0.2265(12) 1.0111(7) 0.101(4) Uani 1 1 d . . . . .
H24 H 1.057749 0.250382 1.026141 0.121 Uiso 1 1 calc R U . . .
C25 C 0.8790(15) 0.1209(10) 1.0381(7) 0.087(3) Uani 1 1 d . . . . .
H25 H 0.934603 0.070521 1.068352 0.104 Uiso 1 1 calc R U . . .
C26 C 0.7260(16) 0.0933(10) 1.0192(7) 0.103(4) Uani 1 1 d . . . . .
H26 H 0.674451 0.025609 1.039644 0.124 Uiso 1 1 calc R U . . .
C27 C 0.6435(12) 0.1629(9) 0.9702(6) 0.084(3) Uani 1 1 d . . . . .
H27 H 0.537041 0.139446 0.956927 0.101 Uiso 1 1 calc R U . . .
C28 C 0.6365(9) 0.4725(7) 0.9200(5) 0.0543(18) Uani 1 1 d . . . . .
C29 C 0.6984(11) 0.5087(8) 1.0000(5) 0.066(2) Uani 1 1 d . . . . .
H29 H 0.736449 0.453797 1.034303 0.079 Uiso 1 1 calc R U . . .
C30 C 0.7037(13) 0.6258(11) 1.0287(7) 0.092(4) Uani 1 1 d . . . . .
H30 H 0.743598 0.648623 1.082683 0.110 Uiso 1 1 calc R U . . .
C31 C 0.6529(14) 0.7074(10) 0.9808(10) 0.102(4) Uani 1 1 d . . . . .
H31 H 0.660719 0.787030 1.001220 0.122 Uiso 1 1 calc R U . . .
C32 C 0.5886(13) 0.6740(9) 0.9008(8) 0.090(3) Uani 1 1 d . . . . .
H32 H 0.551967 0.730620 0.867495 0.108 Uiso 1 1 calc R U . . .
C33 C 0.5790(11) 0.5561(8) 0.8703(6) 0.069(2) Uani 1 1 d . . . . .
H33 H 0.534042 0.532820 0.816650 0.083 Uiso 1 1 calc R U . . .
C34 C 0.0148(10) 0.1030(8) 0.8035(5) 0.063(2) Uani 1 1 d . . . . .
H34 H 0.053091 0.184361 0.825312 0.075 Uiso 1 1 calc R U . . .
C35 C -0.1274(10) 0.0419(10) 0.8080(6) 0.074(3) Uani 1 1 d . . . . .
H35 H -0.185490 0.081815 0.830926 0.089 Uiso 1 1 calc R U . . .
C36 C -0.1818(11) -0.0772(9) 0.7786(6) 0.077(3) Uani 1 1 d . . . . .
H36 H -0.277348 -0.121042 0.781974 0.092 Uiso 1 1 calc R U . . .
C37 C -0.0972(11) -0.1316(9) 0.7446(7) 0.081(3) Uani 1 1 d . . . . .
H37 H -0.133680 -0.213693 0.723988 0.098 Uiso 1 1 calc R U . . .
C38 C 0.0456(10) -0.0652(8) 0.7402(6) 0.067(2) Uani 1 1 d . . . . .
H38 H 0.103663 -0.103582 0.716230 0.080 Uiso 1 1 calc R U . . .

loop_
_atom_site_aniso_label
_atom_site_aniso_U_11
_atom_site_aniso_U_22
_atom_site_aniso_U_33
_atom_site_aniso_U_23
_atom_site_aniso_U_13
_atom_site_aniso_U_12
Pd1 0.0433(3) 0.0424(3) 0.0494(3) 0.0081(2) 0.0161(2) 0.0081(2)
Br1 0.0617(5) 0.0532(5) 0.0919(7) 0.0151(4) 0.0269(5) 0.0197(4)
Br2 0.0756(6) 0.0652(6) 0.1167(9) 0.0345(6) 0.0316(6) 0.0309(5)
N1 0.056(4) 0.043(3) 0.043(3) 0.003(2) 0.014(3) 0.004(3)
N2 0.041(3) 0.044(3) 0.039(3) 0.003(2) 0.015(3) 0.002(2)
N3 0.044(3) 0.051(3) 0.063(4) 0.012(3) 0.019(3) 0.004(3)
C1 0.054(4) 0.049(4) 0.046(4) 0.009(3) 0.011(3) 0.020(3)
C2 0.053(4) 0.043(3) 0.046(4) 0.008(3) 0.022(3) 0.008(3)
C3 0.058(5) 0.047(4) 0.050(4) 0.014(3) 0.022(4) 0.006(3)
C4 0.048(4) 0.048(4) 0.064(5) 0.014(3) 0.020(4) 0.010(3)
C5 0.069(5) 0.066(5) 0.069(5) 0.028(4) 0.035(5) 0.010(4)
C6 0.041(4) 0.044(4) 0.058(4) 0.009(3) 0.016(3) 0.008(3)
C7 0.054(5) 0.050(4) 0.087(6) 0.011(4) 0.023(5) 0.003(4)
C8 0.054(4) 0.037(3) 0.050(4) 0.003(3) 0.020(3) 0.005(3)
C9 0.048(4) 0.042(3) 0.044(4) 0.011(3) 0.015(3) 0.013(3)
C10 0.068(5) 0.064(5) 0.040(4) 0.001(3) 0.011(4) -0.004(4)
C11 0.060(5) 0.050(4) 0.041(4) -0.007(3) 0.010(4) -0.004(3)
C12 0.063(5) 0.051(4) 0.053(5) 0.002(3) 0.005(4) -0.002(4)
C13 0.092(8) 0.078(7) 0.093(8) 0.020(6) 0.012(6) 0.028(6)
C14 0.078(6) 0.063(5) 0.048(5) 0.006(4) 0.013(4) -0.011(5)
C15 0.123(10) 0.103(8) 0.060(6) 0.032(6) 0.000(6) -0.011(7)
C16 0.078(6) 0.068(5) 0.054(5) -0.001(4) 0.025(5) -0.008(5)
C17 0.074(6) 0.065(5) 0.062(5) -0.009(4) 0.029(5) 0.002(4)
C18 0.091(8) 0.100(8) 0.130(11) -0.012(7) 0.046(8) 0.031(7)
C19 0.064(5) 0.046(4) 0.052(4) 0.001(3) 0.005(4) 0.007(4)
C20 0.096(7) 0.059(5) 0.071(6) 0.013(4) 0.003(5) 0.017(5)
C21 0.047(4) 0.052(4) 0.041(4) 0.006(3) 0.018(3) 0.008(3)
C22 0.055(4) 0.056(4) 0.044(4) 0.011(3) 0.017(3) 0.015(4)
C23 0.067(6) 0.119(9) 0.100(8) 0.056(7) 0.029(6) 0.022(6)
C24 0.068(7) 0.146(11) 0.100(9) 0.055(8) 0.022(6) 0.043(7)
C25 0.104(9) 0.083(7) 0.088(7) 0.040(6) 0.033(7) 0.039(6)
C26 0.115(10) 0.077(7) 0.112(10) 0.050(6) 0.023(8) 0.016(7)
C27 0.074(6) 0.081(6) 0.095(7) 0.046(6) 0.024(6) 0.009(5)
C28 0.058(5) 0.049(4) 0.062(5) 0.001(4) 0.027(4) 0.011(3)
C29 0.071(6) 0.067(5) 0.057(5) -0.004(4) 0.026(4) 0.003(4)
C30 0.085(8) 0.090(8) 0.089(8) -0.034(7) 0.036(6) -0.013(6)
C31 0.095(9) 0.065(6) 0.154(13) -0.029(8) 0.069(9) -0.001(6)
C32 0.098(8) 0.053(5) 0.143(11) 0.019(6) 0.068(8) 0.025(5)
C33 0.075(6) 0.068(5) 0.073(6) 0.008(4) 0.030(5) 0.024(5)
C34 0.057(5) 0.064(5) 0.069(5) 0.012(4) 0.024(4) 0.011(4)
C35 0.057(5) 0.094(7) 0.086(7) 0.027(5) 0.032(5) 0.030(5)
C36 0.057(5) 0.081(6) 0.097(7) 0.036(6) 0.031(5) 0.012(5)
C37 0.055(5) 0.055(5) 0.124(9) 0.015(5) 0.018(6) 0.000(4)
C38 0.059(5) 0.054(5) 0.084(6) 0.010(4) 0.019(5) 0.007(4)

loop_
_atom_type_symbol
_atom_type_description
_atom_type_scat_dispersion_real
_atom_type_scat_dispersion_imag
_atom_type_scat_source
C C 0.0033 0.0016 'International Tables Vol C Tables 4.2.6.8 and 6.1.1.4'
H H 0.0000 0.0000 'International Tables Vol C Tables 4.2.6.8 and 6.1.1.4'
Br Br -0.2901 2.4595 'International Tables Vol C Tables 4.2.6.8 and 6.1.1.4'
N N 0.0061 0.0033 'International Tables Vol C Tables 4.2.6.8 and 6.1.1.4'
Pd Pd -0.9988 1.0072 'International Tables Vol C Tables 4.2.6.8 and 6.1.1.4'

loop_
_geom_angle_atom_site_label_1
_geom_angle_atom_site_label_2
_geom_angle_atom_site_label_3
_geom_angle
_geom_angle_site_symmetry_1
_geom_angle_site_symmetry_3
_geom_angle_publ_flag
C1 Pd1 N3 176.8(2) . . ?
C1 Pd1 Br2 85.32(19) . . ?
N3 Pd1 Br2 91.57(17) . . ?
C1 Pd1 Br1 89.92(19) . . ?
N3 Pd1 Br1 93.23(17) . . ?
Br2 Pd1 Br1 173.05(4) . . ?
C1 N1 C2 108.8(6) . . ?
C1 N1 C10 120.4(6) . . ?
C2 N1 C10 130.8(6) . . ?
C1 N2 C9 109.3(6) . . ?
C1 N2 C21 122.7(6) . . ?
C9 N2 C21 128.0(6) . . ?
C38 N3 C34 117.4(7) . . ?
C38 N3 Pd1 120.6(6) . . ?
C34 N3 Pd1 122.0(5) . . ?
N2 C1 N1 108.5(6) . . ?
N2 C1 Pd1 126.9(5) . . ?
N1 C1 Pd1 124.4(5) . . ?
C9 C2 N1 106.8(6) . . ?
C9 C2 C3 119.9(7) . . ?
N1 C2 C3 133.2(7) . . ?
C4 C3 C2 118.9(7) . . ?
C4 C3 H3 120.6 . . ?
C2 C3 H3 120.6 . . ?
C3 C4 C6 121.5(7) . . ?
C3 C4 C5 118.9(7) . . ?
C6 C4 C5 119.6(7) . . ?
C4 C5 H5A 109.5 . . ?
C4 C5 H5B 109.5 . . ?
H5A C5 H5B 109.5 . . ?
C4 C5 H5C 109.5 . . ?
H5A C5 H5C 109.5 . . ?
H5B C5 H5C 109.5 . . ?
C8 C6 C4 119.4(7) . . ?
C8 C6 C7 119.6(7) . . ?
C4 C6 C7 121.1(7) . . ?
C6 C7 H7A 109.5 . . ?
C6 C7 H7B 109.5 . . ?
H7A C7 H7B 109.5 . . ?
C6 C7 H7C 109.5 . . ?
H7A C7 H7C 109.5 . . ?
H7B C7 H7C 109.5 . . ?
C6 C8 C9 118.5(7) . . ?
C6 C8 H8 120.7 . . ?
C9 C8 H8 120.7 . . ?
C2 C9 C8 121.7(6) . . ?
C2 C9 N2 106.5(6) . . ?
C8 C9 N2 131.8(6) . . ?
N1 C10 C11 114.1(6) . . ?
N1 C10 H10A 108.7 . . ?
C11 C10 H10A 108.7 . . ?
N1 C10 H10B 108.7 . . ?
C11 C10 H10B 108.7 . . ?
H10A C10 H10B 107.6 . . ?
C19 C11 C12 122.1(8) . . ?
C19 C11 C10 118.8(8) . . ?
C12 C11 C10 119.0(8) . . ?
C11 C12 C14 117.6(8) . . ?
C11 C12 C13 122.6(8) . . ?
C14 C12 C13 119.8(8) . . ?
C12 C13 H13A 109.5 . . ?
C12 C13 H13B 109.5 . . ?
H13A C13 H13B 109.5 . . ?
C12 C13 H13C 109.5 . . ?
H13A C13 H13C 109.5 . . ?
H13B C13 H13C 109.5 . . ?
C16 C14 C12 119.6(8) . . ?
C16 C14 C15 118.5(9) . . ?
C12 C14 C15 121.9(10) . . ?
C14 C15 H15A 109.5 . . ?
C14 C15 H15B 109.5 . . ?
H15A C15 H15B 109.5 . . ?
C14 C15 H15C 109.5 . . ?
H15A C15 H15C 109.5 . . ?
H15B C15 H15C 109.5 . . ?
C14 C16 C17 123.0(8) . . ?
C14 C16 H16 118.5 . . ?
C17 C16 H16 118.5 . . ?
C16 C17 C19 118.9(8) . . ?
C16 C17 C18 120.6(9) . . ?
C19 C17 C18 120.4(10) . . ?
C17 C18 H18A 109.5 . . ?
C17 C18 H18B 109.5 . . ?
H18A C18 H18B 109.5 . . ?
C17 C18 H18C 109.5 . . ?
H18A C18 H18C 109.5 . . ?
H18B C18 H18C 109.5 . . ?
C11 C19 C17 118.7(8) . . ?
C11 C19 C20 120.4(8) . . ?
C17 C19 C20 120.8(8) . . ?
C19 C20 H20A 109.5 . . ?
C19 C20 H20B 109.5 . . ?
H20A C20 H20B 109.5 . . ?
C19 C20 H20C 109.5 . . ?
H20A C20 H20C 109.5 . . ?
H20B C20 H20C 109.5 . . ?
N2 C21 C28 112.6(6) . . ?
N2 C21 C22 111.1(6) . . ?
C28 C21 C22 116.3(6) . . ?
N2 C21 H21 105.2 . . ?
C28 C21 H21 105.2 . . ?
C22 C21 H21 105.2 . . ?
C27 C22 C23 117.4(8) . . ?
C27 C22 C21 119.2(8) . . ?
C23 C22 C21 123.3(7) . . ?
C22 C23 C24 119.9(10) . . ?
C22 C23 H23 120.0 . . ?
C24 C23 H23 120.0 . . ?
C25 C24 C23 121.7(11) . . ?
C25 C24 H24 119.1 . . ?
C23 C24 H24 119.1 . . ?
C26 C25 C24 117.5(10) . . ?
C26 C25 H25 121.2 . . ?
C24 C25 H25 121.2 . . ?
C25 C26 C27 121.3(10) . . ?
C25 C26 H26 119.3 . . ?
C27 C26 H26 119.3 . . ?
C22 C27 C26 122.0(10) . . ?
C22 C27 H27 119.0 . . ?
C26 C27 H27 119.0 . . ?
C29 C28 C33 118.6(8) . . ?
C29 C28 C21 120.6(7) . . ?
C33 C28 C21 120.3(7) . . ?
C30 C29 C28 120.0(10) . . ?
C30 C29 H29 120.0 . . ?
C28 C29 H29 120.0 . . ?
C31 C30 C29 121.4(11) . . ?
C31 C30 H30 119.3 . . ?
C29 C30 H30 119.3 . . ?
C30 C31 C32 120.1(10) . . ?
C30 C31 H31 119.9 . . ?
C32 C31 H31 119.9 . . ?
C31 C32 C33 119.9(11) . . ?
C31 C32 H32 120.1 . . ?
C33 C32 H32 120.1 . . ?
C32 C33 C28 119.9(10) . . ?
C32 C33 H33 120.0 . . ?
C28 C33 H33 120.0 . . ?
N3 C34 C35 123.2(8) . . ?
N3 C34 H34 118.4 . . ?
C35 C34 H34 118.4 . . ?
C36 C35 C34 118.8(9) . . ?
C36 C35 H35 120.6 . . ?
C34 C35 H35 120.6 . . ?
C37 C36 C35 119.4(9) . . ?
C37 C36 H36 120.3 . . ?
C35 C36 H36 120.3 . . ?
C36 C37 C38 119.7(9) . . ?
C36 C37 H37 120.1 . . ?
C38 C37 H37 120.1 . . ?
N3 C38 C37 121.5(9) . . ?
N3 C38 H38 119.2 . . ?
C37 C38 H38 119.2 . . ?

loop_
_geom_bond_atom_site_label_1
_geom_bond_atom_site_label_2
_geom_bond_distance
_geom_bond_site_symmetry_2
_geom_bond_publ_flag
Pd1 C1 1.965(8) . ?
Pd1 N3 2.127(6) . ?
Pd1 Br2 2.4102(10) . ?
Pd1 Br1 2.4281(9) . ?
N1 C1 1.353(9) . ?
N1 C2 1.396(9) . ?
N1 C10 1.472(9) . ?
N2 C1 1.341(9) . ?
N2 C9 1.399(8) . ?
N2 C21 1.484(8) . ?
N3 C38 1.325(10) . ?
N3 C34 1.330(10) . ?
C2 C9 1.384(10) . ?
C2 C3 1.401(9) . ?
C3 C4 1.366(10) . ?
C3 H3 0.9300 . ?
C4 C6 1.421(11) . ?
C4 C5 1.519(10) . ?
C5 H5A 0.9600 . ?
C5 H5B 0.9600 . ?
C5 H5C 0.9600 . ?
C6 C8 1.385(9) . ?
C6 C7 1.506(10) . ?
C7 H7A 0.9600 . ?
C7 H7B 0.9600 . ?
C7 H7C 0.9600 . ?
C8 C9 1.397(10) . ?
C8 H8 0.9300 . ?
C10 C11 1.501(11) . ?
C10 H10A 0.9700 . ?
C10 H10B 0.9700 . ?
C11 C19 1.386(11) . ?
C11 C12 1.406(11) . ?
C12 C14 1.411(12) . ?
C12 C13 1.512(13) . ?
C13 H13A 0.9600 . ?
C13 H13B 0.9600 . ?
C13 H13C 0.9600 . ?
C14 C16 1.357(13) . ?
C14 C15 1.523(12) . ?
C15 H15A 0.9600 . ?
C15 H15B 0.9600 . ?
C15 H15C 0.9600 . ?
C16 C17 1.382(13) . ?
C16 H16 0.9300 . ?
C17 C19 1.401(12) . ?
C17 C18 1.514(13) . ?
C18 H18A 0.9600 . ?
C18 H18B 0.9600 . ?
C18 H18C 0.9600 . ?
C19 C20 1.511(11) . ?
C20 H20A 0.9600 . ?
C20 H20B 0.9600 . ?
C20 H20C 0.9600 . ?
C21 C28 1.509(10) . ?
C21 C22 1.519(10) . ?
C21 H21 0.9800 . ?
C22 C27 1.361(11) . ?
C22 C23 1.372(12) . ?
C23 C24 1.381(14) . ?
C23 H23 0.9300 . ?
C24 C25 1.376(15) . ?
C24 H24 0.9300 . ?
C25 C26 1.336(15) . ?
C25 H25 0.9300 . ?
C26 C27 1.373(14) . ?
C26 H26 0.9300 . ?
C27 H27 0.9300 . ?
C28 C29 1.384(11) . ?
C28 C33 1.390(12) . ?
C29 C30 1.375(13) . ?
C29 H29 0.9300 . ?
C30 C31 1.333(16) . ?
C30 H30 0.9300 . ?
C31 C32 1.381(17) . ?
C31 H31 0.9300 . ?
C32 C33 1.383(12) . ?
C32 H32 0.9300 . ?
C33 H33 0.9300 . ?
C34 C35 1.368(12) . ?
C34 H34 0.9300 . ?
C35 C36 1.348(13) . ?
C35 H35 0.9300 . ?
C36 C37 1.337(13) . ?
C36 H36 0.9300 . ?
C37 C38 1.390(12) . ?
C37 H37 0.9300 . ?
C38 H38 0.9300 . ?

loop_
_geom_torsion_atom_site_label_1
_geom_torsion_atom_site_label_2
_geom_torsion_atom_site_label_3
_geom_torsion_atom_site_label_4
_geom_torsion
_geom_torsion_site_symmetry_1
_geom_torsion_site_symmetry_2
_geom_torsion_site_symmetry_3
_geom_torsion_site_symmetry_4
_geom_torsion_publ_flag
C9 N2 C1 N1 1.4(7) . . . . ?
C21 N2 C1 N1 -179.7(6) . . . . ?
C9 N2 C1 Pd1 -173.9(5) . . . . ?
C21 N2 C1 Pd1 5.0(9) . . . . ?
C2 N1 C1 N2 -1.7(8) . . . . ?
C10 N1 C1 N2 177.8(6) . . . . ?
C2 N1 C1 Pd1 173.8(5) . . . . ?
C10 N1 C1 Pd1 -6.7(9) . . . . ?
C1 N1 C2 C9 1.2(8) . . . . ?
C10 N1 C2 C9 -178.2(7) . . . . ?
C1 N1 C2 C3 -176.2(8) . . . . ?
C10 N1 C2 C3 4.4(13) . . . . ?
C9 C2 C3 C4 2.3(11) . . . . ?
N1 C2 C3 C4 179.4(7) . . . . ?
C2 C3 C4 C6 0.6(11) . . . . ?
C2 C3 C4 C5 179.4(7) . . . . ?
C3 C4 C6 C8 -3.6(10) . . . . ?
C5 C4 C6 C8 177.5(7) . . . . ?
C3 C4 C6 C7 177.0(7) . . . . ?
C5 C4 C6 C7 -1.9(10) . . . . ?
C4 C6 C8 C9 3.7(10) . . . . ?
C7 C6 C8 C9 -176.9(6) . . . . ?
N1 C2 C9 C8 -180.0(6) . . . . ?
C3 C2 C9 C8 -2.2(10) . . . . ?
N1 C2 C9 N2 -0.4(7) . . . . ?
C3 C2 C9 N2 177.5(6) . . . . ?
C6 C8 C9 C2 -0.9(10) . . . . ?
C6 C8 C9 N2 179.6(7) . . . . ?
C1 N2 C9 C2 -0.6(7) . . . . ?
C21 N2 C9 C2 -179.4(6) . . . . ?
C1 N2 C9 C8 178.9(7) . . . . ?
C21 N2 C9 C8 0.2(11) . . . . ?
C1 N1 C10 C11 -172.0(7) . . . . ?
C2 N1 C10 C11 7.4(12) . . . . ?
N1 C10 C11 C19 75.0(9) . . . . ?
N1 C10 C11 C12 -103.0(8) . . . . ?
C19 C11 C12 C14 0.1(11) . . . . ?
C10 C11 C12 C14 178.1(7) . . . . ?
C19 C11 C12 C13 -179.9(8) . . . . ?
C10 C11 C12 C13 -2.0(12) . . . . ?
C11 C12 C14 C16 -0.6(12) . . . . ?
C13 C12 C14 C16 179.5(8) . . . . ?
C11 C12 C14 C15 -179.3(8) . . . . ?
C13 C12 C14 C15 0.8(13) . . . . ?
C12 C14 C16 C17 0.7(13) . . . . ?
C15 C14 C16 C17 179.5(9) . . . . ?
C14 C16 C17 C19 -0.4(13) . . . . ?
C14 C16 C17 C18 -177.0(9) . . . . ?
C12 C11 C19 C17 0.2(12) . . . . ?
C10 C11 C19 C17 -177.8(7) . . . . ?
C12 C11 C19 C20 178.2(8) . . . . ?
C10 C11 C19 C20 0.2(11) . . . . ?
C16 C17 C19 C11 -0.1(12) . . . . ?
C18 C17 C19 C11 176.5(8) . . . . ?
C16 C17 C19 C20 -178.0(8) . . . . ?
C18 C17 C19 C20 -1.5(13) . . . . ?
C1 N2 C21 C28 -127.8(7) . . . . ?
C9 N2 C21 C28 50.8(9) . . . . ?
C1 N2 C21 C22 99.7(7) . . . . ?
C9 N2 C21 C22 -81.7(8) . . . . ?
N2 C21 C22 C27 -111.5(8) . . . . ?
C28 C21 C22 C27 118.0(9) . . . . ?
N2 C21 C22 C23 72.0(10) . . . . ?
C28 C21 C22 C23 -58.6(11) . . . . ?
C27 C22 C23 C24 1.6(17) . . . . ?
C21 C22 C23 C24 178.3(10) . . . . ?
C22 C23 C24 C25 1(2) . . . . ?
C23 C24 C25 C26 -4(2) . . . . ?
C24 C25 C26 C27 4(2) . . . . ?
C23 C22 C27 C26 -1.1(16) . . . . ?
C21 C22 C27 C26 -177.9(10) . . . . ?
C25 C26 C27 C22 -2(2) . . . . ?
N2 C21 C28 C29 -151.7(7) . . . . ?
C22 C21 C28 C29 -21.8(10) . . . . ?
N2 C21 C28 C33 35.7(10) . . . . ?
C22 C21 C28 C33 165.6(7) . . . . ?
C33 C28 C29 C30 -0.7(13) . . . . ?
C21 C28 C29 C30 -173.5(8) . . . . ?
C28 C29 C30 C31 -1.3(16) . . . . ?
C29 C30 C31 C32 2.1(17) . . . . ?
C30 C31 C32 C33 -0.9(17) . . . . ?
C31 C32 C33 C28 -1.2(15) . . . . ?
C29 C28 C33 C32 2.0(13) . . . . ?
C21 C28 C33 C32 174.7(8) . . . . ?
C38 N3 C34 C35 -1.5(13) . . . . ?
Pd1 N3 C34 C35 177.2(7) . . . . ?
N3 C34 C35 C36 2.0(15) . . . . ?
C34 C35 C36 C37 -1.3(15) . . . . ?
C35 C36 C37 C38 0.2(16) . . . . ?
C34 N3 C38 C37 0.4(13) . . . . ?
Pd1 N3 C38 C37 -178.4(7) . . . . ?
C36 C37 C38 N3 0.3(16) . . . . ?
